data_7212232
loop_
_publ_author_name
'Petitjean, Anne'
'Xing, Liyan'
'Wang, Ruiyao'

_publ_section_title
;
 Functional formamidines: pyridine substituents make an exception in the
 usual doubly hydrogen-bonded formamidine dimer
;
_journal_issue 5
_journal_name_full CrystEngComm
_journal_page_first 1397
_journal_paper_doi 10.1039/b922918c
_journal_volume 12
_journal_year 2010
_chemical_formula_sum 'C11 H10 N4'
_chemical_formula_weight 198.23
_chemical_name_systematic
;
?
;
_space_group_IT_number 13
_symmetry_cell_setting monoclinic
_symmetry_space_group_name_Hall '-P 2yac'
_symmetry_space_group_name_H-M 'P 1 2/n 1'
_atom_sites_solution_hydrogens geom
_atom_sites_solution_primary direct
_atom_sites_solution_secondary difmap
_audit_creation_method SHELXL-97
_cell_angle_alpha 90.00
_cell_angle_beta 98.561(3)
_cell_angle_gamma 90.00
_cell_formula_units_Z 4
_cell_length_a 10.9881(19)
_cell_length_b 4.3351(7)
_cell_length_c 20.561(4)
_cell_measurement_reflns_used 3649
_cell_measurement_temperature 180(2)
_cell_measurement_theta_max 28.29
_cell_measurement_theta_min 3.30
_cell_volume 968.5(3)
_computing_cell_refinement 'Bruker SMART'
_computing_data_collection 'Bruker SMART'
_computing_data_reduction 'Bruker SAINT'
_computing_molecular_graphics 'Bruker SHELXTL'
_computing_publication_material 'Bruker SHELXTL'
_computing_structure_refinement 'SHELXL-97 (Sheldrick, 1997)'
_computing_structure_solution 'SHELXS-97 (Sheldrick, 1990)'
_diffrn_ambient_temperature 180(2)
_diffrn_measured_fraction_theta_full 1.000
_diffrn_measured_fraction_theta_max 1.000
_diffrn_measurement_device_type 'CCD area detector'
_diffrn_measurement_method 'phi and omega scans'
_diffrn_radiation_monochromator graphite
_diffrn_radiation_source 'fine-focus sealed tube'
_diffrn_radiation_type MoK\a
_diffrn_radiation_wavelength 0.71073
_diffrn_reflns_av_R_equivalents 0.0399
_diffrn_reflns_av_sigmaI/netI 0.0331
_diffrn_reflns_limit_h_max 13
_diffrn_reflns_limit_h_min -11
_diffrn_reflns_limit_k_max 5
_diffrn_reflns_limit_k_min -5
_diffrn_reflns_limit_l_max 25
_diffrn_reflns_limit_l_min -25
_diffrn_reflns_number 5802
_diffrn_reflns_theta_full 25.99
_diffrn_reflns_theta_max 25.99
_diffrn_reflns_theta_min 1.99
_exptl_absorpt_coefficient_mu 0.087
_exptl_absorpt_correction_T_max 0.9870
_exptl_absorpt_correction_T_min 0.9701
_exptl_absorpt_correction_type multi-scan
_exptl_crystal_colour colorless
_exptl_crystal_density_diffrn 1.360
_exptl_crystal_density_method 'not measured'
_exptl_crystal_description block
_exptl_crystal_F_000 416
_exptl_crystal_size_max 0.35
_exptl_crystal_size_mid 0.25
_exptl_crystal_size_min 0.15
_refine_diff_density_max 0.143
_refine_diff_density_min -0.168
_refine_diff_density_rms 0.031
_refine_ls_extinction_method none
_refine_ls_goodness_of_fit_ref 0.973
_refine_ls_hydrogen_treatment mixed
_refine_ls_matrix_type full
_refine_ls_number_parameters 176
_refine_ls_number_reflns 1911
_refine_ls_number_restraints 0
_refine_ls_restrained_S_all 0.973
_refine_ls_R_factor_all 0.0436
_refine_ls_R_factor_gt 0.0331
_refine_ls_shift/su_max 0.000
_refine_ls_shift/su_mean 0.000
_refine_ls_structure_factor_coef Fsqd
_refine_ls_weighting_details 'calc w=1/[\s^2^(Fo^2^)+(0.0559P)^2^+0.0000P] where P=(Fo^2^+2Fc^2^)/3'
_refine_ls_weighting_scheme calc
_refine_ls_wR_factor_gt 0.0843
_refine_ls_wR_factor_ref 0.0893
_reflns_number_gt 1503
_reflns_number_total 1911
_reflns_threshold_expression >2sigma(I)
_cod_data_source_file b922918c.txt
_cod_data_source_block ap04t
_cod_depositor_comments
;
The following automatic conversions were performed:

'_symmetry_cell_setting' value 'Monoclinic' changed to 'monoclinic'
according to /home/saulius/struct/CIF-dictionaries/cif_core.dic
dictionary named 'cif_core.dic' version 2.4.2 from
2011-04-26.

'_exptl_absorpt_correction_type' value 'Multi-scan'
changed to 'multi-scan' according to
/home/saulius/struct/CIF-dictionaries/cif_core.dic dictionary named
'cif_core.dic' version 2.4.2 from 2011-04-26.

Automatic conversion script
Id: cif_fix_values 1891 2012-01-12 08:04:46Z andrius 
;
_cod_original_sg_symbol_H-M P2/n
_cod_database_code 7212232

loop_
_symmetry_equiv_pos_as_xyz
'x, y, z'
'-x+1/2, y, -z+1/2'
'-x, -y, -z'
'x-1/2, -y, z-1/2'

loop_
_atom_site_label
_atom_site_type_symbol
_atom_site_fract_x
_atom_site_fract_y
_atom_site_fract_z
_atom_site_U_iso_or_equiv
_atom_site_adp_type
_atom_site_occupancy
_atom_site_symmetry_multiplicity
_atom_site_calc_flag
N1 N 0.21824(9) -0.0867(2) 0.39925(5) 0.0342(3) Uani 1 1 d
N2 N 0.08838(9) 0.2169(2) 0.45294(5) 0.0315(3) Uani 1 1 d
H2N H 0.0160(13) 0.287(3) 0.4526(6) 0.043(4) Uiso 1 1 d
N3 N 0.16555(8) 0.5298(2) 0.54018(5) 0.0321(3) Uani 1 1 d
N4 N 0.26050(9) 0.7000(2) 0.64219(5) 0.0386(3) Uani 1 1 d
C1 C 0.23093(12) -0.2904(3) 0.35164(6) 0.0368(3) Uani 1 1 d
H1 H 0.3146(13) -0.357(3) 0.3482(6) 0.044(3) Uiso 1 1 d
C2 C 0.13487(12) -0.4103(3) 0.30884(6) 0.0394(3) Uani 1 1 d
H2 H 0.1504(11) -0.559(3) 0.2748(6) 0.042(3) Uiso 1 1 d
C3 C 0.01654(12) -0.3168(3) 0.31564(6) 0.0386(3) Uani 1 1 d
H3 H -0.0545(13) -0.389(3) 0.2875(7) 0.048(4) Uiso 1 1 d
C4 C 0.00016(11) -0.1087(3) 0.36371(6) 0.0346(3) Uani 1 1 d
H4 H -0.0764(12) -0.036(3) 0.3689(6) 0.040(3) Uiso 1 1 d
C5 C 0.10351(10) 0.0017(2) 0.40434(5) 0.0300(3) Uani 1 1 d
C6 C 0.18197(11) 0.3301(2) 0.49616(6) 0.0305(3) Uani 1 1 d
H6 H 0.2607(10) 0.243(2) 0.4911(5) 0.027(3) Uiso 1 1 d
C7 C 0.27268(10) 0.6418(2) 0.57957(6) 0.0317(3) Uani 1 1 d
C8 C 0.38148(11) 0.7037(3) 0.55424(6) 0.0357(3) Uani 1 1 d
H8 H 0.3825(10) 0.676(3) 0.5082(6) 0.034(3) Uiso 1 1 d
C9 C 0.48061(12) 0.8221(3) 0.59573(7) 0.0410(3) Uani 1 1 d
H9 H 0.5544(12) 0.871(3) 0.5782(6) 0.044(4) Uiso 1 1 d
C10 C 0.46936(12) 0.8790(3) 0.66039(7) 0.0426(3) Uani 1 1 d
H10 H 0.5354(12) 0.957(3) 0.6906(6) 0.050(4) Uiso 1 1 d
C11 C 0.35859(12) 0.8164(3) 0.68104(7) 0.0432(3) Uani 1 1 d
H11 H 0.3469(12) 0.853(3) 0.7276(7) 0.044(3) Uiso 1 1 d

loop_
_atom_site_aniso_label
_atom_site_aniso_U_11
_atom_site_aniso_U_22
_atom_site_aniso_U_33
_atom_site_aniso_U_23
_atom_site_aniso_U_13
_atom_site_aniso_U_12
N1 0.0280(5) 0.0359(5) 0.0395(6) 0.0034(4) 0.0076(4) 0.0014(4)
N2 0.0235(5) 0.0344(5) 0.0366(6) 0.0007(4) 0.0048(4) 0.0025(4)
N3 0.0250(5) 0.0368(5) 0.0344(5) 0.0018(4) 0.0043(4) 0.0008(4)
N4 0.0305(6) 0.0476(6) 0.0373(6) -0.0017(5) 0.0036(4) 0.0024(4)
C1 0.0341(7) 0.0369(6) 0.0415(7) 0.0019(5) 0.0121(6) 0.0021(5)
C2 0.0470(8) 0.0348(6) 0.0380(7) 0.0005(6) 0.0119(6) -0.0015(6)
C3 0.0374(7) 0.0377(7) 0.0396(7) 0.0025(6) 0.0020(6) -0.0055(5)
C4 0.0277(7) 0.0347(6) 0.0413(7) 0.0030(5) 0.0048(5) 0.0006(5)
C5 0.0286(6) 0.0287(5) 0.0334(6) 0.0065(5) 0.0065(5) 0.0003(5)
C6 0.0247(6) 0.0326(6) 0.0349(6) 0.0058(5) 0.0067(5) 0.0020(5)
C7 0.0255(6) 0.0324(6) 0.0366(6) 0.0033(5) 0.0028(5) 0.0045(5)
C8 0.0298(6) 0.0418(7) 0.0356(7) 0.0019(6) 0.0050(5) 0.0013(5)
C9 0.0273(7) 0.0470(7) 0.0490(8) 0.0023(6) 0.0062(6) -0.0011(5)
C10 0.0308(7) 0.0492(8) 0.0450(8) -0.0033(6) -0.0037(6) -0.0021(6)
C11 0.0369(7) 0.0538(8) 0.0376(7) -0.0043(6) 0.0010(6) 0.0029(6)

loop_
_atom_type_symbol
_atom_type_description
_atom_type_scat_dispersion_real
_atom_type_scat_dispersion_imag
_atom_type_scat_source
C C 0.0033 0.0016 'International Tables Vol C Tables 4.2.6.8 and 6.1.1.4'
H H 0.0000 0.0000 'International Tables Vol C Tables 4.2.6.8 and 6.1.1.4'
N N 0.0061 0.0033 'International Tables Vol C Tables 4.2.6.8 and 6.1.1.4'

loop_
_geom_angle_atom_site_label_1
_geom_angle_atom_site_label_2
_geom_angle_atom_site_label_3
_geom_angle
C5 N1 C1 116.60(10)
C6 N2 C5 123.72(10)
C6 N2 H2N 119.8(9)
C5 N2 H2N 116.3(9)
C6 N3 C7 116.31(10)
C7 N4 C11 117.22(11)
N1 C1 C2 124.35(12)
N1 C1 H1 116.7(7)
C2 C1 H1 119.0(7)
C1 C2 C3 117.85(12)
C1 C2 H2 120.4(7)
C3 C2 H2 121.8(7)
C4 C3 C2 119.38(12)
C4 C3 H3 118.0(8)
C2 C3 H3 122.6(8)
C3 C4 C5 118.47(11)
C3 C4 H4 122.1(8)
C5 C4 H4 119.4(8)
N1 C5 C4 123.35(11)
N1 C5 N2 117.53(10)
C4 C5 N2 119.11(10)
N3 C6 N2 122.45(11)
N3 C6 H6 124.3(6)
N2 C6 H6 113.2(6)
N4 C7 C8 122.37(11)
N4 C7 N3 114.99(10)
C8 C7 N3 122.56(11)
C9 C8 C7 118.77(12)
C9 C8 H8 122.3(7)
C7 C8 H8 118.8(7)
C10 C9 C8 119.23(12)
C10 C9 H9 121.7(8)
C8 C9 H9 119.0(8)
C11 C10 C9 118.31(12)
C11 C10 H10 119.8(8)
C9 C10 H10 121.9(8)
N4 C11 C10 124.09(12)
N4 C11 H11 115.2(8)
C10 C11 H11 120.8(8)

loop_
_geom_bond_atom_site_label_1
_geom_bond_atom_site_label_2
_geom_bond_distance
N1 C5 1.3365(14)
N1 C1 1.3408(16)
N2 C6 1.3476(15)
N2 C5 1.3950(15)
N2 H2N 0.850(14)
N3 C6 1.2847(15)
N3 C7 1.4119(14)
N4 C7 1.3383(15)
N4 C11 1.3409(16)
C1 C2 1.3720(18)
C1 H1 0.976(14)
C2 C3 1.3888(18)
C2 H2 0.984(13)
C3 C4 1.3697(17)
C3 H3 0.952(14)
C4 C5 1.3907(16)
C4 H4 0.919(13)
C6 H6 0.964(11)
C7 C8 1.3992(16)
C8 C9 1.3787(17)
C8 H8 0.956(12)
C9 C10 1.3757(18)
C9 H9 0.959(13)
C10 C11 1.3744(18)
C10 H10 0.945(14)
C11 H11 0.998(13)

loop_
_geom_hbond_atom_site_label_D
_geom_hbond_atom_site_label_H
_geom_hbond_atom_site_label_A
_geom_hbond_distance_DH
_geom_hbond_distance_HA
_geom_hbond_distance_DA
_geom_hbond_angle_DHA
_geom_hbond_site_symmetry_A
N2 H2N N3 0.850(14) 2.173(15) 3.0212(14) 175.6(12) 3_566
C4 H4 N4 0.919(13) 2.475(14) 3.3545(16) 160.2(10) 3_566

loop_
_geom_torsion_atom_site_label_1
_geom_torsion_atom_site_label_2
_geom_torsion_atom_site_label_3
_geom_torsion_atom_site_label_4
_geom_torsion
C5 N1 C1 C2 0.01(17)
N1 C1 C2 C3 -0.60(18)
C1 C2 C3 C4 0.64(17)
C2 C3 C4 C5 -0.12(17)
C1 N1 C5 C4 0.57(16)
C1 N1 C5 N2 -179.08(10)
C3 C4 C5 N1 -0.51(17)
C3 C4 C5 N2 179.13(10)
C6 N2 C5 N1 -2.64(16)
C6 N2 C5 C4 177.70(10)
C7 N3 C6 N2 -176.32(10)
C5 N2 C6 N3 179.54(10)
C11 N4 C7 C8 -1.27(17)
C11 N4 C7 N3 -177.86(10)
C6 N3 C7 N4 -144.63(10)
C6 N3 C7 C8 38.79(15)
N4 C7 C8 C9 1.60(18)
N3 C7 C8 C9 177.93(11)
C7 C8 C9 C10 -0.74(19)
C8 C9 C10 C11 -0.3(2)
C7 N4 C11 C10 0.11(19)
C9 C10 C11 N4 0.7(2)
